data_4081117
loop_
_publ_author_name
'Ren, Shikuo'
'Qiu, Zaozao'
'Xie, Zuowei'

_publ_section_title
;
 Synthesis of Neutral Group 4 Metal--Carboryne Complexes and Their
 Reactivity toward Unsaturated Molecules
;
_journal_issue 15
_journal_name_full Organometallics
_journal_page_first 4292
_journal_paper_doi 10.1021/om400458r
_journal_volume 32
_journal_year 2013
_chemical_formula_sum 'C25 H56 B10 Hf N4 S2'
_chemical_formula_weight 763.45
_chemical_name_systematic
; 
 ? 
;
_space_group_IT_number 14
_symmetry_cell_setting monoclinic
_symmetry_space_group_name_Hall '-P 2ybc'
_symmetry_space_group_name_H-M 'P 1 21/c 1'
_atom_sites_solution_hydrogens geom
_atom_sites_solution_primary direct
_atom_sites_solution_secondary difmap
_audit_creation_method SHELXL-97
_cell_angle_alpha 90.00
_cell_angle_beta 92.148(5)
_cell_angle_gamma 90.00
_cell_formula_units_Z 4
_cell_length_a 12.655(4)
_cell_length_b 11.085(4)
_cell_length_c 27.091(9)
_cell_measurement_temperature 293(2)
_cell_volume 3798(2)
_computing_cell_refinement 'BRUKER SMART CCD DIFFRACTOMETER'
_computing_data_collection 'BRUKER SMART CCD DIFFRACTOMETER'
_computing_data_reduction 'BRUKER SMART CCD DIFFRACTOMETER'
_computing_molecular_graphics 'SIEMENS SHELXTL'
_computing_publication_material 'SIEMENS SHELXTL'
_computing_structure_refinement 'SHELXL-97 (Sheldrick, 1997)'
_computing_structure_solution 'SHELXS-97 (Sheldrick, 1990)'
_diffrn_ambient_temperature 293(2)
_diffrn_measured_fraction_theta_full 0.998
_diffrn_measured_fraction_theta_max 0.998
_diffrn_measurement_device_type 'BRUKER SMART CCD DIFFRACTOMETER'
_diffrn_measurement_method 'OMEGA SCAN'
_diffrn_radiation_monochromator graphite
_diffrn_radiation_source 'fine-focus sealed tube'
_diffrn_radiation_type MoK\a
_diffrn_radiation_wavelength 0.71073
_diffrn_reflns_av_R_equivalents 0.0401
_diffrn_reflns_av_sigmaI/netI 0.0445
_diffrn_reflns_limit_h_max 15
_diffrn_reflns_limit_h_min -14
_diffrn_reflns_limit_k_max 13
_diffrn_reflns_limit_k_min -6
_diffrn_reflns_limit_l_max 32
_diffrn_reflns_limit_l_min -32
_diffrn_reflns_number 19486
_diffrn_reflns_theta_full 25.00
_diffrn_reflns_theta_max 25.00
_diffrn_reflns_theta_min 1.50
_exptl_absorpt_coefficient_mu 2.879
_exptl_absorpt_correction_T_max 1.0000
_exptl_absorpt_correction_T_min 0.406239
_exptl_absorpt_correction_type multi-scan
_exptl_crystal_colour orange
_exptl_crystal_density_diffrn 1.335
_exptl_crystal_density_method 'not measured'
_exptl_crystal_description block
_exptl_crystal_F_000 1552
_exptl_crystal_size_max 0.40
_exptl_crystal_size_mid 0.30
_exptl_crystal_size_min 0.20
_platon_squeeze_details
;
;
_refine_diff_density_max 1.183
_refine_diff_density_min -0.576
_refine_diff_density_rms 0.096
_refine_ls_extinction_method none
_refine_ls_goodness_of_fit_ref 1.006
_refine_ls_hydrogen_treatment riding
_refine_ls_matrix_type full
_refine_ls_number_parameters 379
_refine_ls_number_reflns 6658
_refine_ls_number_restraints 0
_refine_ls_restrained_S_all 1.006
_refine_ls_R_factor_all 0.0492
_refine_ls_R_factor_gt 0.0345
_refine_ls_shift/su_max 0.002
_refine_ls_shift/su_mean 0.000
_refine_ls_structure_factor_coef Fsqd
_refine_ls_weighting_details 'calc w=1/[\s^2^(Fo^2^)+(0.0560P)^2^+0.0000P] where P=(Fo^2^+2Fc^2^)/3'
_refine_ls_weighting_scheme calc
_refine_ls_wR_factor_gt 0.0881
_refine_ls_wR_factor_ref 0.0945
_reflns_number_gt 5031
_reflns_number_total 6658
_reflns_threshold_expression >2sigma(I)
_cod_data_source_file om400458r_si_002.cif
_cod_data_source_block 9i
_cod_depositor_comments
;
The following automatic conversions were performed:

'_symmetry_cell_setting' value 'Monoclinic' changed to 'monoclinic'
according to /home/saulius/struct/CIF-dictionaries/cif_core.dic
dictionary named 'cif_core.dic' version 2.4.2 from 2011-04-26.

Automatic conversion script
Id: cif_fix_values 1891 2012-01-12 08:04:46Z andrius 
;
_cod_original_sg_symbol_H-M P2(1)/c
_cod_database_code 4081117

loop_
_symmetry_equiv_pos_as_xyz
'x, y, z'
'-x, y+1/2, -z+1/2'
'-x, -y, -z'
'x, -y-1/2, z-1/2'

loop_
_atom_site_label
_atom_site_type_symbol
_atom_site_fract_x
_atom_site_fract_y
_atom_site_fract_z
_atom_site_U_iso_or_equiv
_atom_site_adp_type
_atom_site_occupancy
_atom_site_symmetry_multiplicity
_atom_site_calc_flag
_atom_site_refinement_flags
Hf1 Hf 0.704105(13) 0.626503(18) 0.355219(6) 0.03869(9) Uani 1 1 d .
S1 S 0.56852(10) 0.45693(13) 0.33884(5) 0.0565(3) Uani 1 1 d .
S2 S 0.53883(14) 0.20754(16) 0.37214(8) 0.0900(6) Uani 1 1 d .
C1 C 0.7200(4) 0.3304(4) 0.39483(17) 0.0424(11) Uani 1 1 d .
C2 C 0.7879(4) 0.4590(4) 0.39181(16) 0.0422(11) Uani 1 1 d .
C11 C 0.6108(4) 0.3289(5) 0.36996(19) 0.0541(13) Uani 1 1 d .
C12 C 0.5371(5) 0.7259(6) 0.4475(2) 0.0746(18) Uani 1 1 d .
H12A H 0.5121 0.8096 0.4486 0.090 Uiso 1 1 calc R
C13 C 0.4545(6) 0.6482(11) 0.4283(3) 0.168(6) Uani 1 1 d .
H13A H 0.4554 0.6471 0.3928 0.252 Uiso 1 1 calc R
H13B H 0.3873 0.6777 0.4383 0.252 Uiso 1 1 calc R
H13C H 0.4655 0.5680 0.4407 0.252 Uiso 1 1 calc R
C14 C 0.5621(7) 0.6781(9) 0.5009(3) 0.131(3) Uani 1 1 d .
H14A H 0.6147 0.6159 0.4999 0.196 Uiso 1 1 calc R
H14B H 0.4988 0.6459 0.5143 0.196 Uiso 1 1 calc R
H14C H 0.5880 0.7432 0.5214 0.196 Uiso 1 1 calc R
C15 C 0.7122(4) 0.7929(4) 0.42350(18) 0.0508(12) Uani 1 1 d .
C16 C 0.7206(5) 0.8902(5) 0.4624(2) 0.0743(18) Uani 1 1 d .
H16A H 0.7471 0.9633 0.4475 0.089 Uiso 1 1 calc R
H16B H 0.6505 0.9073 0.4739 0.089 Uiso 1 1 calc R
C17 C 0.7915(8) 0.8572(8) 0.5059(3) 0.118(3) Uani 1 1 d .
H17A H 0.8627 0.8449 0.4948 0.142 Uiso 1 1 calc R
H17B H 0.7675 0.7818 0.5198 0.142 Uiso 1 1 calc R
C18 C 0.7936(11) 0.9563(13) 0.5469(4) 0.193(6) Uani 1 1 d .
H18A H 0.8599 0.9465 0.5656 0.232 Uiso 1 1 calc R
H18B H 0.7977 1.0333 0.5300 0.232 Uiso 1 1 calc R
C19 C 0.7300(18) 0.9659(17) 0.5747(5) 0.343(13) Uani 1 1 d .
H19A H 0.7490 1.0289 0.5977 0.514 Uiso 1 1 calc R
H19B H 0.7228 0.8912 0.5923 0.514 Uiso 1 1 calc R
H19C H 0.6641 0.9855 0.5580 0.514 Uiso 1 1 calc R
C20 C 0.8833(5) 0.8483(5) 0.3888(2) 0.0636(16) Uani 1 1 d .
H20A H 0.8824 0.9093 0.4150 0.076 Uiso 1 1 calc R
C21 C 0.9829(5) 0.7730(7) 0.3955(3) 0.101(3) Uani 1 1 d .
H21A H 0.9841 0.7352 0.4274 0.152 Uiso 1 1 calc R
H21B H 1.0438 0.8240 0.3931 0.152 Uiso 1 1 calc R
H21C H 0.9838 0.7122 0.3703 0.152 Uiso 1 1 calc R
C22 C 0.8794(5) 0.9113(5) 0.3390(2) 0.0774(19) Uani 1 1 d .
H22A H 0.8168 0.9601 0.3360 0.116 Uiso 1 1 calc R
H22B H 0.8782 0.8520 0.3132 0.116 Uiso 1 1 calc R
H22C H 0.9407 0.9615 0.3364 0.116 Uiso 1 1 calc R
C23 C 0.5425(4) 0.7972(6) 0.2770(2) 0.0714(17) Uani 1 1 d .
H23A H 0.5530 0.8243 0.2431 0.086 Uiso 1 1 calc R
C24 C 0.4431(4) 0.7193(7) 0.2766(3) 0.086(2) Uani 1 1 d .
H24A H 0.4516 0.6519 0.2548 0.129 Uiso 1 1 calc R
H24B H 0.3833 0.7664 0.2653 0.129 Uiso 1 1 calc R
H24C H 0.4317 0.6904 0.3094 0.129 Uiso 1 1 calc R
C25 C 0.5370(7) 0.9060(7) 0.3089(4) 0.127(4) Uani 1 1 d .
H25A H 0.6016 0.9509 0.3071 0.190 Uiso 1 1 calc R
H25B H 0.5272 0.8817 0.3424 0.190 Uiso 1 1 calc R
H25C H 0.4786 0.9555 0.2977 0.190 Uiso 1 1 calc R
C26 C 0.7117(4) 0.6943(5) 0.26280(19) 0.0568(13) Uani 1 1 d .
C27 C 0.7164(5) 0.7390(6) 0.2102(2) 0.0728(17) Uani 1 1 d .
H27A H 0.6470 0.7305 0.1942 0.087 Uiso 1 1 calc R
H27B H 0.7650 0.6885 0.1926 0.087 Uiso 1 1 calc R
C28 C 0.7517(6) 0.8705(6) 0.2062(3) 0.087(2) Uani 1 1 d .
H28A H 0.7018 0.9220 0.2225 0.105 Uiso 1 1 calc R
H28B H 0.8204 0.8802 0.2228 0.105 Uiso 1 1 calc R
C29 C 0.7584(7) 0.9088(9) 0.1525(3) 0.120(3) Uani 1 1 d .
H29A H 0.6903 0.8969 0.1356 0.144 Uiso 1 1 calc R
H29B H 0.8100 0.8592 0.1364 0.144 Uiso 1 1 calc R
C30 C 0.7906(5) 1.0426(10) 0.1492(4) 0.158(5) Uani 1 1 d .
H30A H 0.7956 1.0651 0.1151 0.237 Uiso 1 1 calc R
H30B H 0.8579 1.0543 0.1660 0.237 Uiso 1 1 calc R
H30C H 0.7384 1.0918 0.1642 0.237 Uiso 1 1 calc R
C31 C 0.8752(4) 0.5657(6) 0.2626(2) 0.0637(15) Uani 1 1 d .
H31A H 0.9102 0.5187 0.2892 0.076 Uiso 1 1 calc R
C32 C 0.8370(5) 0.4728(6) 0.2240(2) 0.0768(18) Uani 1 1 d .
H32A H 0.7859 0.4204 0.2381 0.115 Uiso 1 1 calc R
H32B H 0.8961 0.4260 0.2136 0.115 Uiso 1 1 calc R
H32C H 0.8052 0.5138 0.1960 0.115 Uiso 1 1 calc R
C33 C 0.9588(5) 0.6480(6) 0.2440(3) 0.086(2) Uani 1 1 d .
H33A H 0.9806 0.7034 0.2696 0.129 Uiso 1 1 calc R
H33B H 0.9308 0.6921 0.2160 0.129 Uiso 1 1 calc R
H33C H 1.0184 0.6011 0.2345 0.129 Uiso 1 1 calc R
N1 N 0.6305(3) 0.7168(4) 0.41623(15) 0.0535(11) Uani 1 1 d .
N2 N 0.7895(3) 0.7707(4) 0.39231(14) 0.0501(10) Uani 1 1 d .
N3 N 0.6340(3) 0.7217(4) 0.29257(15) 0.0521(10) Uani 1 1 d .
N4 N 0.7858(3) 0.6269(4) 0.28577(15) 0.0484(10) Uani 1 1 d .
B3 B 0.7351(5) 0.4153(6) 0.4469(2) 0.0520(15) Uani 1 1 d .
H3 H 0.6706 0.4642 0.4643 0.062 Uiso 1 1 calc R
B4 B 0.7438(5) 0.2544(6) 0.4494(2) 0.0588(16) Uani 1 1 d .
H4 H 0.6861 0.1986 0.4684 0.071 Uiso 1 1 calc R
B5 B 0.7996(5) 0.2074(6) 0.3940(2) 0.0535(15) Uani 1 1 d .
H5 H 0.7772 0.1202 0.3773 0.064 Uiso 1 1 calc R
B6 B 0.8234(5) 0.3365(6) 0.3570(2) 0.0500(14) Uani 1 1 d .
H6 H 0.8160 0.3343 0.3164 0.060 Uiso 1 1 calc R
B7 B 0.8634(5) 0.4732(6) 0.4446(2) 0.0580(16) Uani 1 1 d .
H7 H 0.8837 0.5612 0.4612 0.070 Uiso 1 1 calc R
B8 B 0.8395(6) 0.3466(6) 0.4815(2) 0.0614(17) Uani 1 1 d .
H8 H 0.8443 0.3509 0.5221 0.074 Uiso 1 1 calc R
B9 B 0.8804(5) 0.2179(6) 0.4482(2) 0.0641(17) Uani 1 1 d .
H9 H 0.9125 0.1374 0.4672 0.077 Uiso 1 1 calc R
B10 B 0.9298(5) 0.2655(6) 0.3913(2) 0.0620(17) Uani 1 1 d .
H10 H 0.9929 0.2166 0.3729 0.074 Uiso 1 1 calc R
B11 B 0.9196(5) 0.4260(6) 0.3899(2) 0.0532(15) Uani 1 1 d .
H11 H 0.9767 0.4824 0.3707 0.064 Uiso 1 1 calc R
B12 B 0.9543(6) 0.3515(6) 0.4458(3) 0.0643(18) Uani 1 1 d .
H12 H 1.0341 0.3583 0.4631 0.077 Uiso 1 1 calc R

loop_
_atom_site_aniso_label
_atom_site_aniso_U_11
_atom_site_aniso_U_22
_atom_site_aniso_U_33
_atom_site_aniso_U_23
_atom_site_aniso_U_13
_atom_site_aniso_U_12
Hf1 0.04169(13) 0.03750(13) 0.03722(12) 0.00263(9) 0.00588(8) 0.00194(9)
S1 0.0505(7) 0.0517(8) 0.0662(8) 0.0042(7) -0.0132(6) -0.0053(6)
S2 0.0889(11) 0.0666(11) 0.1126(14) 0.0143(10) -0.0222(10) -0.0337(9)
C1 0.053(3) 0.034(2) 0.040(2) 0.000(2) 0.002(2) -0.004(2)
C2 0.050(3) 0.040(3) 0.037(2) 0.001(2) -0.001(2) -0.005(2)
C11 0.058(3) 0.056(3) 0.048(3) -0.008(3) 0.000(2) -0.005(3)
C12 0.067(4) 0.085(5) 0.074(4) 0.009(4) 0.039(3) 0.007(3)
C13 0.080(6) 0.327(17) 0.102(7) -0.057(8) 0.050(5) -0.058(7)
C14 0.138(7) 0.151(8) 0.107(7) 0.011(6) 0.055(6) -0.014(6)
C15 0.070(3) 0.033(3) 0.051(3) 0.003(2) 0.020(3) 0.007(2)
C16 0.100(5) 0.055(4) 0.070(4) -0.018(3) 0.029(4) 0.003(3)
C17 0.139(8) 0.151(9) 0.066(5) -0.032(5) 0.010(5) 0.011(6)
C18 0.308(16) 0.195(13) 0.081(7) -0.054(8) 0.066(9) -0.043(12)
C19 0.64(4) 0.26(2) 0.134(12) -0.048(14) 0.167(18) 0.01(3)
C20 0.072(4) 0.055(4) 0.065(4) -0.009(3) 0.018(3) -0.023(3)
C21 0.061(4) 0.102(6) 0.139(7) 0.028(5) -0.008(4) -0.025(4)
C22 0.096(5) 0.052(3) 0.086(5) 0.005(3) 0.034(4) -0.011(3)
C23 0.053(3) 0.085(5) 0.075(4) 0.030(4) -0.003(3) 0.012(3)
C24 0.056(4) 0.097(5) 0.104(5) 0.016(4) -0.004(3) 0.018(4)
C25 0.119(7) 0.063(5) 0.195(10) 0.006(6) -0.024(7) 0.036(5)
C26 0.054(3) 0.065(4) 0.051(3) 0.014(3) 0.001(2) -0.004(3)
C27 0.076(4) 0.092(5) 0.050(3) 0.020(3) 0.002(3) 0.002(3)
C28 0.079(4) 0.100(5) 0.084(5) 0.049(4) 0.018(4) 0.013(4)
C29 0.085(5) 0.168(9) 0.109(6) 0.086(6) 0.019(4) 0.013(5)
C30 0.097(6) 0.175(10) 0.206(11) 0.131(9) 0.066(7) 0.034(6)
C31 0.070(4) 0.070(4) 0.052(3) 0.006(3) 0.019(3) 0.010(3)
C32 0.097(4) 0.083(5) 0.050(3) -0.013(3) 0.011(3) 0.005(4)
C33 0.063(4) 0.114(6) 0.083(5) 0.002(4) 0.029(3) 0.005(4)
N1 0.059(3) 0.047(2) 0.057(3) -0.003(2) 0.025(2) 0.003(2)
N2 0.059(3) 0.046(2) 0.046(2) -0.009(2) 0.010(2) -0.015(2)
N3 0.048(2) 0.057(3) 0.052(2) 0.019(2) 0.0037(19) 0.012(2)
N4 0.048(2) 0.058(3) 0.040(2) 0.007(2) 0.0109(18) 0.008(2)
B3 0.072(4) 0.048(3) 0.036(3) 0.000(3) 0.005(3) 0.006(3)
B4 0.076(4) 0.041(3) 0.059(4) 0.012(3) 0.003(3) 0.008(3)
B5 0.074(4) 0.036(3) 0.051(3) -0.002(3) 0.001(3) 0.008(3)
B6 0.062(4) 0.049(3) 0.039(3) 0.000(3) 0.007(3) 0.008(3)
B7 0.072(4) 0.050(4) 0.050(3) -0.007(3) -0.023(3) 0.006(3)
B8 0.087(5) 0.060(4) 0.037(3) 0.004(3) -0.004(3) 0.012(3)
B9 0.077(4) 0.054(4) 0.060(4) 0.007(3) -0.003(3) 0.012(3)
B10 0.063(4) 0.065(4) 0.058(4) 0.005(3) 0.005(3) 0.016(3)
B11 0.044(3) 0.056(4) 0.059(4) 0.007(3) -0.004(3) 0.000(3)
B12 0.069(4) 0.063(4) 0.060(4) 0.008(3) -0.013(3) 0.016(3)

loop_
_atom_type_symbol
_atom_type_description
_atom_type_scat_dispersion_real
_atom_type_scat_dispersion_imag
_atom_type_scat_source
C C 0.0033 0.0016 'International Tables Vol C Tables 4.2.6.8 and 6.1.1.4'
H H 0.0000 0.0000 'International Tables Vol C Tables 4.2.6.8 and 6.1.1.4'
B B 0.0013 0.0007 'International Tables Vol C Tables 4.2.6.8 and 6.1.1.4'
N N 0.0061 0.0033 'International Tables Vol C Tables 4.2.6.8 and 6.1.1.4'
S S 0.1246 0.1234 'International Tables Vol C Tables 4.2.6.8 and 6.1.1.4'
Hf Hf -0.5830 6.1852 'International Tables Vol C Tables 4.2.6.8 and 6.1.1.4'

loop_
_geom_angle_atom_site_label_1
_geom_angle_atom_site_label_2
_geom_angle_atom_site_label_3
_geom_angle
N2 Hf1 N3 100.82(16)
N2 Hf1 N1 61.67(15)
N3 Hf1 N1 101.39(16)
N2 Hf1 N4 98.92(15)
N3 Hf1 N4 61.01(15)
N1 Hf1 N4 152.44(15)
N2 Hf1 C2 100.32(16)
N3 Hf1 C2 152.45(16)
N1 Hf1 C2 104.11(16)
N4 Hf1 C2 98.33(15)
N2 Hf1 S1 160.27(10)
N3 Hf1 S1 88.28(12)
N1 Hf1 S1 99.54(12)
N4 Hf1 S1 100.80(12)
C2 Hf1 S1 77.43(12)
N2 Hf1 C15 30.76(14)
N3 Hf1 C15 102.44(16)
N1 Hf1 C15 30.92(14)
N4 Hf1 C15 127.04(15)
C2 Hf1 C15 104.77(16)
S1 Hf1 C15 130.29(12)
N2 Hf1 C26 101.36(16)
N3 Hf1 C26 30.43(15)
N1 Hf1 C26 128.86(17)
N4 Hf1 C26 30.58(15)
C2 Hf1 C26 126.88(17)
S1 Hf1 C26 95.34(12)
C15 Hf1 C26 118.20(16)
C11 S1 Hf1 108.89(18)
C11 C1 C2 116.8(4)
C11 C1 B6 116.3(4)
C2 C1 B6 61.6(3)
C11 C1 B5 121.2(4)
C2 C1 B5 112.3(4)
B6 C1 B5 63.3(3)
C11 C1 B3 116.6(4)
C2 C1 B3 61.7(3)
B6 C1 B3 114.5(4)
B5 C1 B3 114.0(4)
C11 C1 B4 120.4(4)
C2 C1 B4 112.8(4)
B6 C1 B4 115.2(4)
B5 C1 B4 62.1(3)
B3 C1 B4 63.1(3)
C1 C2 B7 108.2(4)
C1 C2 B11 108.9(4)
B7 C2 B11 61.7(3)
C1 C2 B6 59.9(3)
B7 C2 B6 112.6(4)
B11 C2 B6 62.7(3)
C1 C2 B3 60.1(3)
B7 C2 B3 61.4(3)
B11 C2 B3 112.0(4)
B6 C2 B3 111.7(4)
C1 C2 Hf1 118.2(3)
B7 C2 Hf1 121.0(3)
B11 C2 Hf1 125.8(3)
B6 C2 Hf1 121.1(3)
B3 C2 Hf1 113.9(3)
C1 C11 S2 119.7(4)
C1 C11 S1 118.0(4)
S2 C11 S1 122.3(3)
C13 C12 N1 109.7(5)
C13 C12 C14 104.6(6)
N1 C12 C14 111.6(5)
N2 C15 N1 111.6(4)
N2 C15 C16 122.6(5)
N1 C15 C16 125.7(5)
N2 C15 Hf1 55.5(2)
N1 C15 Hf1 56.2(2)
C16 C15 Hf1 178.1(4)
C17 C16 C15 113.5(5)
C16 C17 C18 112.4(8)
C19 C18 C17 123.2(16)
N2 C20 C21 109.8(5)
N2 C20 C22 109.1(5)
C21 C20 C22 111.0(5)
N3 C23 C25 110.3(5)
N3 C23 C24 108.6(5)
C25 C23 C24 114.1(6)
N3 C26 N4 111.6(4)
N3 C26 C27 123.5(5)
N4 C26 C27 124.8(5)
N3 C26 Hf1 55.4(2)
N4 C26 Hf1 56.2(2)
C27 C26 Hf1 177.5(4)
C26 C27 C28 113.7(5)
C29 C28 C27 111.2(7)
C28 C29 C30 110.5(8)
N4 C31 C33 115.1(5)
N4 C31 C32 111.8(5)
C33 C31 C32 112.7(5)
C15 N1 C12 120.0(5)
C15 N1 Hf1 92.9(3)
C12 N1 Hf1 147.1(4)
C15 N2 C20 122.8(4)
C15 N2 Hf1 93.8(3)
C20 N2 Hf1 142.6(3)
C26 N3 C23 123.1(4)
C26 N3 Hf1 94.2(3)
C23 N3 Hf1 142.6(3)
C26 N4 C31 126.5(4)
C26 N4 Hf1 93.2(3)
C31 N4 Hf1 139.5(3)
C1 B3 C2 58.2(3)
C1 B3 B7 104.4(4)
C2 B3 B7 58.4(3)
C1 B3 B8 105.1(4)
C2 B3 B8 105.8(4)
B7 B3 B8 59.9(4)
C1 B3 B4 58.9(3)
C2 B3 B4 106.6(4)
B7 B3 B4 108.1(4)
B8 B3 B4 60.4(4)
C1 B4 B5 58.3(3)
C1 B4 B9 103.6(4)
B5 B4 B9 59.7(4)
C1 B4 B8 103.4(4)
B5 B4 B8 107.4(5)
B9 B4 B8 59.8(4)
C1 B4 B3 58.0(3)
B5 B4 B3 106.9(4)
B9 B4 B3 106.6(5)
B8 B4 B3 59.1(3)
C1 B5 B4 59.6(3)
C1 B5 B9 105.2(4)
B4 B5 B9 60.6(4)
C1 B5 B10 105.2(4)
B4 B5 B10 109.3(5)
B9 B5 B10 59.9(4)
C1 B5 B6 58.3(3)
B4 B5 B6 108.9(4)
B9 B5 B6 108.1(5)
B10 B5 B6 60.5(4)
C1 B6 C2 58.5(3)
C1 B6 B5 58.4(3)
C2 B6 B5 105.8(4)
C1 B6 B11 104.3(4)
C2 B6 B11 58.3(3)
B5 B6 B11 107.0(4)
C1 B6 B10 104.5(4)
C2 B6 B10 105.6(4)
B5 B6 B10 59.6(4)
B11 B6 B10 59.9(4)
C2 B7 B11 59.4(3)
C2 B7 B3 60.2(3)
B11 B7 B3 109.1(4)
C2 B7 B8 107.6(4)
B11 B7 B8 109.1(5)
B3 B7 B8 60.4(4)
C2 B7 B12 106.7(4)
B11 B7 B12 60.2(4)
B3 B7 B12 108.8(5)
B8 B7 B12 60.5(4)
B7 B8 B3 59.7(3)
B7 B8 B9 107.1(5)
B3 B8 B9 107.7(4)
B7 B8 B12 60.3(4)
B3 B8 B12 108.0(4)
B9 B8 B12 59.2(4)
B7 B8 B4 108.0(4)
B3 B8 B4 60.5(3)
B9 B8 B4 59.8(4)
B12 B8 B4 107.8(5)
B12 B9 B5 108.6(5)
B12 B9 B10 60.6(4)
B5 B9 B10 60.4(4)
B12 B9 B8 60.4(4)
B5 B9 B8 107.8(4)
B10 B9 B8 108.9(5)
B12 B9 B4 109.2(5)
B5 B9 B4 59.7(3)
B10 B9 B4 108.9(4)
B8 B9 B4 60.4(4)
B9 B10 B5 59.7(4)
B9 B10 B12 59.4(4)
B5 B10 B12 107.1(5)
B9 B10 B11 106.8(5)
B5 B10 B11 107.3(4)
B12 B10 B11 59.5(4)
B9 B10 B6 107.5(4)
B5 B10 B6 59.9(3)
B12 B10 B6 107.5(5)
B11 B10 B6 59.9(3)
C2 B11 B7 58.8(3)
C2 B11 B12 106.6(4)
B7 B11 B12 60.6(4)
C2 B11 B10 106.4(4)
B7 B11 B10 108.2(5)
B12 B11 B10 60.0(4)
C2 B11 B6 59.1(3)
B7 B11 B6 107.4(4)
B12 B11 B6 108.2(5)
B10 B11 B6 60.2(4)
B9 B12 B11 108.1(5)
B9 B12 B7 107.3(5)
B11 B12 B7 59.2(3)
B9 B12 B10 60.0(4)
B11 B12 B10 60.5(4)
B7 B12 B10 107.5(4)
B9 B12 B8 60.4(4)
B11 B12 B8 107.4(4)
B7 B12 B8 59.3(4)
B10 B12 B8 108.4(5)

loop_
_geom_bond_atom_site_label_1
_geom_bond_atom_site_label_2
_geom_bond_distance
Hf1 N2 2.156(4)
Hf1 N3 2.161(4)
Hf1 N1 2.172(4)
Hf1 N4 2.181(4)
Hf1 C2 2.340(5)
Hf1 S1 2.5724(14)
Hf1 C15 2.611(5)
Hf1 C26 2.619(5)
S1 C11 1.725(6)
S2 C11 1.627(6)
C1 C11 1.514(7)
C1 C2 1.669(6)
C1 B6 1.694(7)
C1 B5 1.696(7)
C1 B3 1.702(7)
C1 B4 1.718(8)
C2 B7 1.698(7)
C2 B11 1.709(7)
C2 B6 1.723(7)
C2 B3 1.729(7)
C12 C13 1.437(10)
C12 N1 1.483(6)
C12 C14 1.563(10)
C15 N2 1.339(6)
C15 N1 1.343(6)
C15 C16 1.509(7)
C16 C17 1.499(11)
C17 C18 1.561(12)
C18 C19 1.130(17)
C20 N2 1.472(6)
C20 C21 1.517(9)
C20 C22 1.518(9)
C23 N3 1.478(6)
C23 C25 1.485(10)
C23 C24 1.526(8)
C26 N3 1.330(6)
C26 N4 1.334(6)
C26 C27 1.512(7)
C27 C28 1.529(8)
C28 C29 1.520(9)
C29 C30 1.542(13)
C31 N4 1.478(6)
C31 C33 1.498(8)
C31 C32 1.534(8)
B3 B7 1.750(9)
B3 B8 1.763(9)
B3 B4 1.789(8)
B4 B5 1.761(9)
B4 B9 1.777(9)
B4 B8 1.786(10)
B5 B9 1.761(9)
B5 B10 1.773(9)
B5 B6 1.780(8)
B6 B11 1.785(9)
B6 B10 1.789(9)
B7 B11 1.748(9)
B7 B8 1.755(9)
B7 B12 1.773(9)
B8 B9 1.776(9)
B8 B12 1.776(10)
B9 B12 1.753(10)
B9 B10 1.765(9)
B10 B12 1.774(10)
B10 B11 1.784(10)
B11 B12 1.765(9)

loop_
_platon_squeeze_void_nr
_platon_squeeze_void_average_x
_platon_squeeze_void_average_y
_platon_squeeze_void_average_z
_platon_squeeze_void_volume
_platon_squeeze_void_count_electrons
1 0.517 0.066 0.473 8.2 0.0
2 0.217 0.067 0.962 7.1 -0.4
3 0.779 0.149 0.262 20.7 -0.5
4 0.779 0.351 0.762 20.8 -0.4
5 0.217 0.433 0.462 7.1 -0.3
6 0.517 0.433 0.973 7.9 0.1
7 0.483 0.569 0.028 8.0 -0.3
8 0.783 0.567 0.538 7.1 0.0
9 0.221 0.649 0.238 20.8 -0.6
10 0.221 0.851 0.738 20.8 -0.7
11 0.783 0.933 0.038 7.1 -0.2
12 0.483 0.930 0.528 7.7 0.0
